data_4122314
loop_
_publ_author_name
'Chu, Jiaxiang'
'Han, Xianghao'
'Kefalidis, Christos E.'
'Zhou, Jiliang'
'Maron, Laurent'
'Leng, Xuebing'
'Chen, Yaofeng'

_publ_section_title
;
 Lewis Acid triggered reactivity of a lewis base stabilized
 scandium-terminal imido complex: C-h bond activation, cycloaddition, and
 dehydrofluorination.
;
_journal_issue 31
_journal_name_full 'Journal of the American Chemical Society'
_journal_page_first 10894
_journal_page_last 10897
_journal_paper_doi 10.1021/ja5061559
_journal_volume 136
_journal_year 2014
_chemical_formula_sum 'C15 H25 B N2'
_chemical_formula_weight 244.18
_chemical_name_systematic
; 
 ? 
;
_space_group_IT_number 43
_symmetry_cell_setting orthorhombic
_symmetry_space_group_name_Hall 'F 2 -2d'
_symmetry_space_group_name_H-M 'F d d 2'
_atom_sites_solution_hydrogens geom
_atom_sites_solution_primary direct
_atom_sites_solution_secondary difmap
_audit_creation_method SHELXL-97
_cell_angle_alpha 90.00
_cell_angle_beta 90.00
_cell_angle_gamma 90.00
_cell_formula_units_Z 16
_cell_length_a 27.772(5)
_cell_length_b 31.111(6)
_cell_length_c 6.5431(12)
_cell_measurement_reflns_used 1846
_cell_measurement_temperature 140(2)
_cell_measurement_theta_max 25.75
_cell_measurement_theta_min 2.62
_cell_volume 5653.3(18)
_computing_cell_refinement 'Bruker SAINT'
_computing_data_collection 'Bruker APEX2'
_computing_data_reduction 'Bruker SAINT'
_computing_molecular_graphics 'Bruker SHELXTL'
_computing_publication_material 'Bruker SHELXTL'
_computing_structure_refinement 'SHELXL-97 (Sheldrick, 2008)'
_computing_structure_solution 'SHELXS-97 (Sheldrick, 2008)'
_diffrn_ambient_temperature 140(2)
_diffrn_measured_fraction_theta_full 0.998
_diffrn_measured_fraction_theta_max 0.998
_diffrn_measurement_device_type 'Bruker APEX-II CCD'
_diffrn_measurement_method '\f and \w scans'
_diffrn_radiation_monochromator graphite
_diffrn_radiation_source 'fine-focus sealed tube'
_diffrn_radiation_type MoK\a
_diffrn_radiation_wavelength 0.71073
_diffrn_reflns_av_R_equivalents 0.0827
_diffrn_reflns_av_sigmaI/netI 0.0785
_diffrn_reflns_limit_h_max 36
_diffrn_reflns_limit_h_min -35
_diffrn_reflns_limit_k_max 39
_diffrn_reflns_limit_k_min -40
_diffrn_reflns_limit_l_max 8
_diffrn_reflns_limit_l_min -8
_diffrn_reflns_number 11303
_diffrn_reflns_theta_full 27.65
_diffrn_reflns_theta_max 27.65
_diffrn_reflns_theta_min 1.97
_exptl_absorpt_coefficient_mu 0.066
_exptl_absorpt_correction_T_max 0.9993
_exptl_absorpt_correction_T_min 0.9830
_exptl_absorpt_correction_type multi-scan
_exptl_absorpt_process_details sadabs
_exptl_crystal_colour colourless
_exptl_crystal_density_diffrn 1.148
_exptl_crystal_density_method 'not measured'
_exptl_crystal_description plate
_exptl_crystal_F_000 2144
_exptl_crystal_size_max 0.26
_exptl_crystal_size_mid 0.13
_exptl_crystal_size_min 0.01
_refine_diff_density_max 0.363
_refine_diff_density_min -0.372
_refine_diff_density_rms 0.110
_refine_ls_abs_structure_details 'Flack H D (1983), Acta Cryst. A39, 876-881'
_refine_ls_abs_structure_Flack 0(3)
_refine_ls_extinction_coef 0.0019(3)
_refine_ls_extinction_expression Fc^*^=kFc[1+0.001xFc^2^\l^3^/sin(2\q)]^-1/4^
_refine_ls_extinction_method SHELXL
_refine_ls_goodness_of_fit_ref 1.098
_refine_ls_hydrogen_treatment mixed
_refine_ls_matrix_type full
_refine_ls_number_parameters 170
_refine_ls_number_reflns 3265
_refine_ls_number_restraints 1
_refine_ls_restrained_S_all 1.098
_refine_ls_R_factor_all 0.0749
_refine_ls_R_factor_gt 0.0456
_refine_ls_shift/su_max 0.001
_refine_ls_shift/su_mean 0.000
_refine_ls_structure_factor_coef Fsqd
_refine_ls_weighting_details 'calc w=1/[\s^2^(Fo^2^)+(0.0573P)^2^+0.0000P] where P=(Fo^2^+2Fc^2^)/3'
_refine_ls_weighting_scheme calc
_refine_ls_wR_factor_gt 0.0987
_refine_ls_wR_factor_ref 0.1211
_reflns_number_gt 2533
_reflns_number_total 3265
_reflns_threshold_expression >2sigma(I)
_cod_data_source_file DMAP-BBN.cif
_cod_data_source_block dm13152
_cod_depositor_comments
;
The following automatic conversions were performed:

'_symmetry_cell_setting' value 'Orthorhombic' changed to
'orthorhombic' according to
/usr/data/users/saulius/crontab/automatic-downloads/rss-feeds/ACS/lib/dictionaries/cif_core.dic
dictionary named 'cif_core.dic' version 2.4.2 from 2011-04-26.

Automatic conversion script
Id: cif_fix_values 2281 2013-09-26 08:29:07Z andrius 

 Adding full bibliography for 4122314.cif.
;
_cod_original_cell_volume 5653.2(19)
_cod_original_sg_symbol_H-M Fdd2
_cod_database_code 4122314

loop_
_symmetry_equiv_pos_as_xyz
'x, y, z'
'-x, -y, z'
'-x+1/4, y+1/4, z+1/4'
'x+1/4, -y+1/4, z+1/4'
'x, y+1/2, z+1/2'
'-x, -y+1/2, z+1/2'
'-x+1/4, y+3/4, z+3/4'
'x+1/4, -y+3/4, z+3/4'
'x+1/2, y, z+1/2'
'-x+1/2, -y, z+1/2'
'-x+3/4, y+1/4, z+3/4'
'x+3/4, -y+1/4, z+3/4'
'x+1/2, y+1/2, z'
'-x+1/2, -y+1/2, z'
'-x+3/4, y+3/4, z+1/4'
'x+3/4, -y+3/4, z+1/4'

loop_
_atom_site_label
_atom_site_type_symbol
_atom_site_fract_x
_atom_site_fract_y
_atom_site_fract_z
_atom_site_U_iso_or_equiv
_atom_site_adp_type
_atom_site_occupancy
_atom_site_symmetry_multiplicity
_atom_site_calc_flag
_atom_site_refinement_flags
N1 N 0.25253(6) 0.05828(5) 0.6606(3) 0.0177(4) Uani 1 1 d .
N2 N 0.38273(6) -0.00729(6) 0.5896(3) 0.0230(4) Uani 1 1 d .
B1 B 0.20098(8) 0.08235(7) 0.6938(4) 0.0188(5) Uani 1 1 d .
C1 C 0.19765(7) 0.10359(7) 0.9207(3) 0.0195(4) Uani 1 1 d .
H1 H 0.2030 0.0809 1.0219 0.023 Uiso 1 1 calc R
C2 C 0.14596(8) 0.12087(7) 0.9474(4) 0.0234(5) Uani 1 1 d .
H2A H 0.1240 0.0966 0.9511 0.028 Uiso 1 1 calc R
H2B H 0.1439 0.1353 1.0785 0.028 Uiso 1 1 calc R
C3 C 0.12897(8) 0.15208(7) 0.7809(4) 0.0251(5) Uani 1 1 d .
H3A H 0.0943 0.1554 0.7915 0.030 Uiso 1 1 calc R
H3B H 0.1434 0.1800 0.8057 0.030 Uiso 1 1 calc R
C4 C 0.14145(8) 0.13785(8) 0.5628(4) 0.0277(5) Uani 1 1 d .
H4A H 0.1362 0.1619 0.4711 0.033 Uiso 1 1 calc R
H4B H 0.1195 0.1151 0.5229 0.033 Uiso 1 1 calc R
C5 C 0.19357(7) 0.12157(7) 0.5347(3) 0.0203(4) Uani 1 1 d .
H5 H 0.1968 0.1102 0.3957 0.024 Uiso 1 1 calc R
C6 C 0.23164(9) 0.15689(7) 0.5649(4) 0.0271(5) Uani 1 1 d .
H6A H 0.2232 0.1812 0.4791 0.032 Uiso 1 1 calc R
H6B H 0.2624 0.1460 0.5172 0.032 Uiso 1 1 calc R
C7 C 0.23798(8) 0.17316(7) 0.7863(4) 0.0280(5) Uani 1 1 d .
H7A H 0.2684 0.1884 0.7960 0.034 Uiso 1 1 calc R
H7B H 0.2125 0.1935 0.8163 0.034 Uiso 1 1 calc R
C8 C 0.23713(8) 0.13790(7) 0.9474(4) 0.0254(5) Uani 1 1 d .
H8A H 0.2331 0.1512 1.0803 0.030 Uiso 1 1 calc R
H8B H 0.2682 0.1236 0.9472 0.030 Uiso 1 1 calc R
C9 C 0.27066(7) 0.03295(6) 0.8087(4) 0.0206(4) Uani 1 1 d .
H9 H 0.2536 0.0309 0.9307 0.025 Uiso 1 1 calc R
C10 C 0.31244(7) 0.01016(6) 0.7910(4) 0.0207(5) Uani 1 1 d .
H10 H 0.3228 -0.0072 0.8982 0.025 Uiso 1 1 calc R
C11 C 0.33997(7) 0.01295(6) 0.6096(3) 0.0188(5) Uani 1 1 d .
C12 C 0.32008(7) 0.03843(6) 0.4526(3) 0.0193(5) Uani 1 1 d .
H12 H 0.3358 0.0407 0.3276 0.023 Uiso 1 1 calc R
C13 C 0.27757(7) 0.05981(6) 0.4840(3) 0.0191(4) Uani 1 1 d .
H13 H 0.2653 0.0763 0.3775 0.023 Uiso 1 1 calc R
C14 C 0.40371(9) -0.03038(8) 0.7617(4) 0.0321(6) Uani 1 1 d .
H14A H 0.3817 -0.0521 0.8074 0.048 Uiso 1 1 calc R
H14B H 0.4099 -0.0106 0.8713 0.048 Uiso 1 1 calc R
H14C H 0.4333 -0.0436 0.7199 0.048 Uiso 1 1 calc R
C15 C 0.41207(8) -0.00149(8) 0.4066(4) 0.0292(5) Uani 1 1 d .
H15A H 0.3944 -0.0111 0.2891 0.044 Uiso 1 1 calc R
H15B H 0.4412 -0.0179 0.4193 0.044 Uiso 1 1 calc R
H15C H 0.4199 0.0284 0.3911 0.044 Uiso 1 1 calc R
H1M H 0.1741(7) 0.0551(6) 0.669(4) 0.014(5) Uiso 1 1 d .

loop_
_atom_site_aniso_label
_atom_site_aniso_U_11
_atom_site_aniso_U_22
_atom_site_aniso_U_33
_atom_site_aniso_U_23
_atom_site_aniso_U_13
_atom_site_aniso_U_12
N1 0.0177(8) 0.0175(8) 0.0179(10) 0.0003(7) -0.0001(7) 0.0004(7)
N2 0.0216(9) 0.0248(9) 0.0227(10) 0.0032(8) 0.0022(8) 0.0034(8)
B1 0.0163(10) 0.0203(11) 0.0198(12) -0.0021(10) 0.0003(10) 0.0022(10)
C1 0.0227(10) 0.0210(10) 0.0148(10) 0.0021(9) 0.0008(9) 0.0023(9)
C2 0.0237(11) 0.0228(11) 0.0237(12) -0.0032(9) 0.0049(9) 0.0013(9)
C3 0.0206(10) 0.0277(11) 0.0272(12) -0.0072(10) -0.0024(9) 0.0063(9)
C4 0.0290(11) 0.0303(11) 0.0239(12) -0.0055(10) -0.0080(10) 0.0114(10)
C5 0.0259(10) 0.0228(10) 0.0123(10) -0.0021(8) -0.0006(9) 0.0059(9)
C6 0.0361(12) 0.0218(10) 0.0233(12) 0.0029(10) 0.0052(10) 0.0012(10)
C7 0.0277(11) 0.0264(11) 0.0300(14) -0.0053(10) 0.0049(10) -0.0069(10)
C8 0.0240(11) 0.0328(12) 0.0194(11) -0.0071(10) -0.0024(9) 0.0016(10)
C9 0.0242(10) 0.0195(10) 0.0182(10) 0.0015(9) 0.0027(9) -0.0016(9)
C10 0.0225(10) 0.0185(10) 0.0210(12) 0.0050(9) -0.0018(9) -0.0007(9)
C11 0.0191(10) 0.0148(9) 0.0224(12) -0.0009(8) -0.0002(9) -0.0029(8)
C12 0.0223(10) 0.0196(10) 0.0161(11) -0.0005(8) 0.0018(9) -0.0021(9)
C13 0.0230(10) 0.0177(10) 0.0166(11) 0.0016(8) -0.0011(8) -0.0008(9)
C14 0.0307(12) 0.0357(13) 0.0299(14) 0.0049(11) 0.0010(11) 0.0139(11)
C15 0.0239(11) 0.0347(12) 0.0290(13) 0.0027(10) 0.0049(10) 0.0023(10)

loop_
_atom_type_symbol
_atom_type_description
_atom_type_scat_dispersion_real
_atom_type_scat_dispersion_imag
_atom_type_scat_source
C C 0.0033 0.0016 'International Tables Vol C Tables 4.2.6.8 and 6.1.1.4'
H H 0.0000 0.0000 'International Tables Vol C Tables 4.2.6.8 and 6.1.1.4'
N N 0.0061 0.0033 'International Tables Vol C Tables 4.2.6.8 and 6.1.1.4'
B B 0.0013 0.0007 'International Tables Vol C Tables 4.2.6.8 and 6.1.1.4'

loop_
_geom_angle_atom_site_label_1
_geom_angle_atom_site_label_2
_geom_angle_atom_site_label_3
_geom_angle
C9 N1 C13 116.37(17)
C9 N1 B1 120.09(18)
C13 N1 B1 123.39(17)
C11 N2 C14 120.43(19)
C11 N2 C15 120.85(18)
C14 N2 C15 118.15(18)
C5 B1 C1 105.87(16)
C5 B1 N1 111.88(17)
C1 B1 N1 110.97(17)
C5 B1 H1M 112.7(11)
C1 B1 H1M 113.2(12)
N1 B1 H1M 102.4(10)
C8 C1 C2 114.08(17)
C8 C1 B1 110.15(17)
C2 C1 B1 107.32(16)
C8 C1 H1 108.4
C2 C1 H1 108.4
B1 C1 H1 108.4
C3 C2 C1 115.23(19)
C3 C2 H2A 108.5
C1 C2 H2A 108.5
C3 C2 H2B 108.5
C1 C2 H2B 108.5
H2A C2 H2B 107.5
C4 C3 C2 114.12(17)
C4 C3 H3A 108.7
C2 C3 H3A 108.7
C4 C3 H3B 108.7
C2 C3 H3B 108.7
H3A C3 H3B 107.6
C3 C4 C5 114.65(18)
C3 C4 H4A 108.6
C5 C4 H4A 108.6
C3 C4 H4B 108.6
C5 C4 H4B 108.6
H4A C4 H4B 107.6
C6 C5 C4 113.26(17)
C6 C5 B1 111.67(17)
C4 C5 B1 106.87(17)
C6 C5 H5 108.3
C4 C5 H5 108.3
B1 C5 H5 108.3
C5 C6 C7 115.64(18)
C5 C6 H6A 108.4
C7 C6 H6A 108.4
C5 C6 H6B 108.4
C7 C6 H6B 108.4
H6A C6 H6B 107.4
C8 C7 C6 114.31(17)
C8 C7 H7A 108.7
C6 C7 H7A 108.7
C8 C7 H7B 108.7
C6 C7 H7B 108.7
H7A C7 H7B 107.6
C7 C8 C1 115.62(18)
C7 C8 H8A 108.4
C1 C8 H8A 108.4
C7 C8 H8B 108.4
C1 C8 H8B 108.4
H8A C8 H8B 107.4
N1 C9 C10 124.1(2)
N1 C9 H9 117.9
C10 C9 H9 117.9
C9 C10 C11 119.9(2)
C9 C10 H10 120.1
C11 C10 H10 120.1
N2 C11 C12 122.41(19)
N2 C11 C10 121.86(19)
C12 C11 C10 115.73(18)
C13 C12 C11 120.1(2)
C13 C12 H12 120.0
C11 C12 H12 120.0
N1 C13 C12 123.72(19)
N1 C13 H13 118.1
C12 C13 H13 118.1
N2 C14 H14A 109.5
N2 C14 H14B 109.5
H14A C14 H14B 109.5
N2 C14 H14C 109.5
H14A C14 H14C 109.5
H14B C14 H14C 109.5
N2 C15 H15A 109.5
N2 C15 H15B 109.5
H15A C15 H15B 109.5
N2 C15 H15C 109.5
H15A C15 H15C 109.5
H15B C15 H15C 109.5

loop_
_geom_bond_atom_site_label_1
_geom_bond_atom_site_label_2
_geom_bond_distance
N1 C9 1.347(3)
N1 C13 1.350(3)
N1 B1 1.630(3)
N2 C11 1.350(3)
N2 C14 1.457(3)
N2 C15 1.459(3)
B1 C5 1.617(3)
B1 C1 1.628(3)
B1 H1M 1.14(2)
C1 C8 1.540(3)
C1 C2 1.543(3)
C1 H1 0.9800
C2 C3 1.534(3)
C2 H2A 0.9700
C2 H2B 0.9700
C3 C4 1.534(3)
C3 H3A 0.9700
C3 H3B 0.9700
C4 C5 1.545(3)
C4 H4A 0.9700
C4 H4B 0.9700
C5 C6 1.538(3)
C5 H5 0.9800
C6 C7 1.545(3)
C6 H6A 0.9700
C6 H6B 0.9700
C7 C8 1.521(3)
C7 H7A 0.9700
C7 H7B 0.9700
C8 H8A 0.9700
C8 H8B 0.9700
C9 C10 1.365(3)
C9 H9 0.9300
C10 C11 1.415(3)
C10 H10 0.9300
C11 C12 1.410(3)
C12 C13 1.370(3)
C12 H12 0.9300
C13 H13 0.9300
C14 H14A 0.9600
C14 H14B 0.9600
C14 H14C 0.9600
C15 H15A 0.9600
C15 H15B 0.9600
C15 H15C 0.9600

loop_
_geom_torsion_atom_site_label_1
_geom_torsion_atom_site_label_2
_geom_torsion_atom_site_label_3
_geom_torsion_atom_site_label_4
_geom_torsion
C9 N1 B1 C5 162.44(17)
C13 N1 B1 C5 -22.2(3)
C9 N1 B1 C1 44.4(2)
C13 N1 B1 C1 -140.21(19)
C5 B1 C1 C8 -59.8(2)
N1 B1 C1 C8 61.7(2)
C5 B1 C1 C2 64.9(2)
N1 B1 C1 C2 -173.53(17)
C8 C1 C2 C3 67.7(2)
B1 C1 C2 C3 -54.6(2)
C1 C2 C3 C4 44.3(3)
C2 C3 C4 C5 -45.5(3)
C3 C4 C5 C6 -66.3(3)
C3 C4 C5 B1 57.0(2)
C1 B1 C5 C6 58.4(2)
N1 B1 C5 C6 -62.6(2)
C1 B1 C5 C4 -66.0(2)
N1 B1 C5 C4 172.99(17)
C4 C5 C6 C7 70.0(2)
B1 C5 C6 C7 -50.7(2)
C5 C6 C7 C8 41.5(3)
C6 C7 C8 C1 -43.9(3)
C2 C1 C8 C7 -66.0(3)
B1 C1 C8 C7 54.7(2)
C13 N1 C9 C10 1.5(3)
B1 N1 C9 C10 177.12(19)
N1 C9 C10 C11 1.1(3)
C14 N2 C11 C12 174.9(2)
C15 N2 C11 C12 3.8(3)
C14 N2 C11 C10 -4.5(3)
C15 N2 C11 C10 -175.6(2)
C9 C10 C11 N2 176.53(19)
C9 C10 C11 C12 -2.9(3)
N2 C11 C12 C13 -177.1(2)
C10 C11 C12 C13 2.3(3)
C9 N1 C13 C12 -2.1(3)
B1 N1 C13 C12 -177.61(18)
C11 C12 C13 N1 0.2(3)
